data_7036379
loop_
_publ_author_name
'de Jesus, Roberta Anjos'
'da Luz, Leonis Louren\,co'
'Santos, Danilo Oliveira'
'Costa, Jos\'e Arnaldo Santana'
'Navickiene, Sandro'
'Gatto, Claudia Cristina'
'J\'unior, Severino Alves'
'de Mesquita, Maria Eliane'

_publ_section_title
;
 Dual emission tunable in the near-infrared (NIR) and visible (VIS)
 spectral range by mix-LnMOF.
;
_journal_issue 39
_journal_name_full 'Dalton transactions (Cambridge, England : 2003)'
_journal_page_first 17318
_journal_page_last 17325
_journal_paper_doi 10.1039/c5dt01920f
_journal_volume 44
_journal_year 2015
_chemical_formula_moiety 'C21 H16 Eu2 N3 O15.50'
_chemical_formula_sum 'C21 H16 Eu2 N3 O15.5'
_chemical_formula_weight 862.29
_chemical_name_common 'C21 H16 Eu2 N3 O15.50'
_space_group_crystal_system monoclinic
_space_group_IT_number 14
_space_group_name_Hall '-P 2ybc'
_space_group_name_H-M_alt 'P 1 21/c 1'
_symmetry_space_group_name_Hall '-P 2ybc'
_symmetry_space_group_name_H-M 'P 1 21/c 1'
_atom_sites_solution_hydrogens mixed
_audit_creation_method SHELXL-2014/7
_audit_update_record
;
2015-08-25 deposited with the CCDC.
2015-09-02 downloaded from the CCDC.
;
_cell_angle_alpha 90
_cell_angle_beta 101.2370(10)
_cell_angle_gamma 90
_cell_formula_units_Z 4
_cell_length_a 10.9763(2)
_cell_length_b 17.4706(4)
_cell_length_c 13.3915(3)
_cell_measurement_reflns_used 8185
_cell_measurement_temperature 293(2)
_cell_measurement_theta_max 26.36
_cell_measurement_theta_min 2.22
_cell_volume 2518.76(9)
_computing_cell_refinement 'Bruker SAINT'
_computing_data_collection 'Bruker APEX2'
_computing_data_reduction 'Bruker SAINT'
_computing_molecular_graphics 'Bruker SHELXTL'
_computing_publication_material 'Bruker SHELXTL'
_computing_structure_refinement 'SHELXL-2014 (Sheldrick, 2015)'
_computing_structure_solution 'SHELXS-97 (Sheldrick, 2008)'
_diffrn_ambient_temperature 293(2)
_diffrn_measured_fraction_theta_full 1.000
_diffrn_measured_fraction_theta_max 0.999
_diffrn_measurement_device_type 'Bruker APEX-II CCD'
_diffrn_measurement_method '\f and \w scans'
_diffrn_radiation_type MoK\a
_diffrn_radiation_wavelength 0.71073
_diffrn_reflns_av_R_equivalents 0.0385
_diffrn_reflns_av_unetI/netI 0.0363
_diffrn_reflns_Laue_measured_fraction_full 1.000
_diffrn_reflns_Laue_measured_fraction_max 0.999
_diffrn_reflns_limit_h_max 13
_diffrn_reflns_limit_h_min -13
_diffrn_reflns_limit_k_max 21
_diffrn_reflns_limit_k_min -21
_diffrn_reflns_limit_l_max 13
_diffrn_reflns_limit_l_min -16
_diffrn_reflns_number 26378
_diffrn_reflns_point_group_measured_fraction_full 1.000
_diffrn_reflns_point_group_measured_fraction_max 0.999
_diffrn_reflns_theta_full 25.242
_diffrn_reflns_theta_max 26.374
_diffrn_reflns_theta_min 1.892
_exptl_absorpt_coefficient_mu 5.021
_exptl_absorpt_correction_T_max 0.5591
_exptl_absorpt_correction_T_min 0.2723
_exptl_absorpt_correction_type multi-scan
_exptl_absorpt_process_details 'SADABS V2008/1 (Bruker AXS)'
_exptl_crystal_colour colourless
_exptl_crystal_density_diffrn 2.274
_exptl_crystal_description block
_exptl_crystal_F_000 1652
_exptl_crystal_size_max 0.350
_exptl_crystal_size_mid 0.152
_exptl_crystal_size_min 0.131
_refine_diff_density_max 0.698
_refine_diff_density_min -0.690
_refine_diff_density_rms 0.149
_refine_ls_extinction_method none
_refine_ls_goodness_of_fit_ref 1.053
_refine_ls_hydrogen_treatment constr
_refine_ls_matrix_type full
_refine_ls_number_parameters 388
_refine_ls_number_reflns 5151
_refine_ls_number_restraints 0
_refine_ls_restrained_S_all 1.053
_refine_ls_R_factor_all 0.0378
_refine_ls_R_factor_gt 0.0295
_refine_ls_shift/su_max 0.002
_refine_ls_shift/su_mean 0.000
_refine_ls_structure_factor_coef Fsqd
_refine_ls_weighting_details 'w=1/[\s^2^(Fo^2^)+(0.0305P)^2^+6.8152P] where P=(Fo^2^+2Fc^2^)/3'
_refine_ls_weighting_scheme calc
_refine_ls_wR_factor_gt 0.0689
_refine_ls_wR_factor_ref 0.0725
_reflns_Friedel_coverage 0.000
_reflns_number_gt 4347
_reflns_number_total 5151
_reflns_threshold_expression 'I > 2\s(I)'
_cod_data_source_file c5dt01920f2.cif
_cod_data_source_block Eu
_cod_depositor_comments 'Adding full bibliography for 7036378--7036379.cif.'
_cod_original_formula_sum 'C21 H16 Eu2 N3 O15.50'
_cod_database_code 7036379
_shelx_space_group_comment
;
The symmetry employed for this shelxl refinement is uniquely defined
by the following loop, which should always be used as a source of
symmetry information in preference to the above space-group names.
They are only intended as comments.
;
_shelx_estimated_absorpt_t_min 0.272
_shelx_estimated_absorpt_t_max 0.561

loop_
_space_group_symop_operation_xyz
'x, y, z'
'-x, y+1/2, -z+1/2'
'-x, -y, -z'
'x, -y-1/2, z-1/2'

loop_
_atom_site_label
_atom_site_type_symbol
_atom_site_fract_x
_atom_site_fract_y
_atom_site_fract_z
_atom_site_U_iso_or_equiv
_atom_site_adp_type
_atom_site_occupancy
_atom_site_site_symmetry_order
_atom_site_calc_flag
_atom_site_refinement_flags_posn
_atom_site_refinement_flags_adp
_atom_site_refinement_flags_occupancy
Eu1 Eu 0.32822(2) 0.04256(2) 0.90966(2) 0.01515(8) Uani 1 1 d . . .
Eu2 Eu -0.15700(2) 0.25812(2) 0.90651(2) 0.01399(8) Uani 1 1 d . . .
O13 O 0.3327(3) -0.10330(18) 0.8915(2) 0.0194(7) Uani 1 1 d G . .
H13A H 0.3967 -0.1280 0.9412 0.023 Uiso 1 1 d G U .
H13B H 0.2582 -0.1343 0.8841 0.023 Uiso 1 1 d G U .
O1 O 0.1763(3) 0.14859(18) 0.8785(3) 0.0212(8) Uani 1 1 d . . .
O7 O 0.4847(3) 0.15008(18) 0.9455(2) 0.0174(7) Uani 1 1 d . . .
O14 O -0.0423(3) 0.38509(18) 0.9275(3) 0.0216(8) Uani 1 1 d G . .
H14A H -0.0822 0.4348 0.9179 0.026 Uiso 1 1 d G U .
H14B H 0.0371 0.3927 0.9730 0.026 Uiso 1 1 d G U .
N2 N 0.3744(3) 0.1205(2) 0.7572(3) 0.0148(8) Uani 1 1 d . . .
O3 O 0.4537(3) 0.00970(17) 1.0857(2) 0.0157(7) Uani 1 1 d . . .
O11 O 0.1541(3) -0.01271(18) 0.9740(2) 0.0164(7) Uani 1 1 d . . .
O5 O 0.2067(3) 0.01191(19) 0.7414(3) 0.0218(8) Uani 1 1 d . . .
O2 O 0.0581(3) 0.23951(19) 0.9264(3) 0.0247(8) Uani 1 1 d . . .
N1 N 0.2885(3) 0.1207(2) 1.0668(3) 0.0132(8) Uani 1 1 d . . .
O12 O -0.1282(3) 0.13898(18) 1.0141(2) 0.0214(8) Uani 1 1 d . . .
O8 O -0.3643(3) 0.2142(2) 0.8943(3) 0.0326(9) Uani 1 1 d . . .
O9 O -0.1732(4) 0.2943(2) 1.0712(3) 0.0338(10) Uani 1 1 d . . .
O15 O -0.2968(4) 0.3645(2) 0.8373(3) 0.0390(10) Uani 1 1 d G . .
H15A H -0.2801 0.3996 0.7855 0.047 Uiso 1 1 d G U .
H15B H -0.3574 0.3884 0.8713 0.047 Uiso 1 1 d G U .
C1 C 0.1401(4) 0.1867(3) 0.9444(4) 0.0180(11) Uani 1 1 d . . .
C13 C 0.4694(4) 0.1689(3) 0.7688(4) 0.0186(10) Uani 1 1 d . . .
C6 C 0.3472(4) 0.1044(3) 1.1616(3) 0.0154(10) Uani 1 1 d . . .
C9 C 0.3103(4) 0.1061(3) 0.6635(4) 0.0168(10) Uani 1 1 d . . .
C8 C 0.2103(4) 0.0458(3) 0.6591(4) 0.0181(11) Uani 1 1 d . . .
C4 C 0.2266(5) 0.1953(3) 1.2326(4) 0.0313(13) Uani 1 1 d . . .
H4 H 0.2058 0.2205 1.2881 0.038 Uiso 1 1 calc R U .
C3 C 0.1652(5) 0.2116(3) 1.1352(4) 0.0265(12) Uani 1 1 d . . .
H3 H 0.1016 0.2476 1.1239 0.032 Uiso 1 1 calc R U .
C14 C 0.5354(4) 0.1784(2) 0.8781(4) 0.0170(10) Uani 1 1 d . . .
C5 C 0.3198(5) 0.1409(3) 1.2464(4) 0.0245(12) Uani 1 1 d . . .
H5 H 0.3632 0.1291 1.3113 0.029 Uiso 1 1 calc R U .
C10 C 0.3399(5) 0.1405(3) 0.5787(4) 0.0288(12) Uani 1 1 d . . .
H10 H 0.2941 0.1300 0.5142 0.035 Uiso 1 1 calc R U .
C12 C 0.5055(5) 0.2050(3) 0.6877(4) 0.0274(12) Uani 1 1 d . . .
H12 H 0.5732 0.2381 0.6977 0.033 Uiso 1 1 calc R U .
C11 C 0.4383(5) 0.1904(3) 0.5911(4) 0.0364(14) Uani 1 1 d . . .
H11 H 0.4595 0.2144 0.5349 0.044 Uiso 1 1 calc R U .
C16 C -0.1425(4) 0.3719(3) 1.2168(4) 0.0168(10) Uani 1 1 d . . .
C15 C -0.1650(4) 0.2954(3) 1.1663(4) 0.0197(11) Uani 1 1 d . . .
C17 C -0.1208(5) 0.4381(3) 1.1670(4) 0.0271(12) Uani 1 1 d . . .
H17 H -0.1213 0.4379 1.0975 0.033 Uiso 1 1 calc R U .
C2 C 0.1992(4) 0.1736(2) 1.0544(4) 0.0154(10) Uani 1 1 d . . .
O10 O -0.1729(3) 0.23853(18) 1.2209(2) 0.0230(8) Uani 1 1 d . . .
O4 O 0.5065(4) 0.0266(2) 1.2530(3) 0.0384(10) Uani 1 1 d . . .
C7 C 0.4429(4) 0.0418(3) 1.1700(4) 0.0181(11) Uani 1 1 d . . .
O6 O 0.1429(3) 0.0316(2) 0.5754(3) 0.0312(9) Uani 1 1 d . . .
N3 N -0.1436(3) 0.3702(2) 1.3163(3) 0.0139(8) Uani 1 1 d . . .
C20 C -0.1257(4) 0.4359(3) 1.3685(3) 0.0139(10) Uani 1 1 d . . .
C19 C -0.1011(4) 0.5040(3) 1.3248(4) 0.0190(11) Uani 1 1 d . . .
H19 H -0.0867 0.5485 1.3634 0.023 Uiso 1 1 calc R U .
C18 C -0.0985(5) 0.5045(3) 1.2228(4) 0.0285(13) Uani 1 1 d . . .
H18 H -0.0816 0.5497 1.1914 0.034 Uiso 1 1 calc R U .
C21 C -0.1352(4) 0.4279(3) 1.4786(3) 0.0141(10) Uani 1 1 d . . .
O16 O 0.5643(17) 0.4429(8) 0.9646(13) 0.136(7) Uani 0.5 1 d . . P

loop_
_atom_site_aniso_label
_atom_site_aniso_U_11
_atom_site_aniso_U_22
_atom_site_aniso_U_33
_atom_site_aniso_U_23
_atom_site_aniso_U_13
_atom_site_aniso_U_12
Eu1 0.01478(13) 0.01481(14) 0.01611(14) 0.00104(10) 0.00361(10) 0.00067(9)
Eu2 0.01696(13) 0.01430(13) 0.01119(14) 0.00051(9) 0.00393(10) -0.00064(9)
O13 0.0191(17) 0.0154(18) 0.023(2) 0.0041(14) 0.0028(15) 0.0004(13)
O1 0.0220(18) 0.0194(18) 0.024(2) 0.0032(15) 0.0080(15) 0.0071(14)
O7 0.0159(16) 0.0178(17) 0.0187(18) -0.0008(14) 0.0041(14) -0.0020(13)
O14 0.0196(18) 0.0131(17) 0.031(2) 0.0056(15) 0.0013(15) 0.0018(14)
N2 0.0134(19) 0.012(2) 0.019(2) 0.0023(17) 0.0043(16) 0.0028(15)
O3 0.0151(16) 0.0176(17) 0.0158(18) -0.0011(14) 0.0066(13) 0.0044(13)
O11 0.0180(16) 0.0168(17) 0.0154(17) 0.0054(14) 0.0057(14) -0.0027(13)
O5 0.0207(18) 0.0225(19) 0.020(2) 0.0019(16) 0.0001(15) -0.0080(15)
O2 0.0180(18) 0.0187(18) 0.038(2) 0.0058(16) 0.0076(16) 0.0043(14)
N1 0.0109(18) 0.0125(19) 0.017(2) 0.0007(16) 0.0038(16) -0.0001(15)
O12 0.039(2) 0.0146(18) 0.0121(17) 0.0001(14) 0.0086(15) -0.0045(15)
O8 0.0222(19) 0.040(2) 0.036(2) -0.0007(19) 0.0047(17) -0.0152(17)
O9 0.069(3) 0.021(2) 0.014(2) -0.0041(16) 0.0170(19) -0.0021(19)
O15 0.036(2) 0.029(2) 0.052(3) 0.016(2) 0.011(2) 0.0112(18)
C1 0.010(2) 0.014(2) 0.031(3) 0.007(2) 0.008(2) 0.0007(18)
C13 0.015(2) 0.016(2) 0.025(3) 0.004(2) 0.005(2) 0.0019(19)
C6 0.016(2) 0.015(2) 0.016(3) -0.002(2) 0.0058(19) -0.0017(19)
C9 0.019(2) 0.014(2) 0.016(3) 0.001(2) 0.002(2) -0.0010(19)
C8 0.019(2) 0.016(3) 0.017(3) 0.001(2) 0.000(2) 0.0043(19)
C4 0.039(3) 0.031(3) 0.027(3) -0.012(3) 0.014(3) 0.005(3)
C3 0.027(3) 0.021(3) 0.035(3) -0.005(2) 0.015(2) 0.007(2)
C14 0.014(2) 0.008(2) 0.029(3) -0.002(2) 0.003(2) 0.0007(18)
C5 0.028(3) 0.027(3) 0.018(3) -0.009(2) 0.005(2) 0.001(2)
C10 0.039(3) 0.032(3) 0.015(3) 0.006(2) 0.003(2) -0.003(3)
C12 0.024(3) 0.027(3) 0.032(3) 0.006(2) 0.007(2) -0.006(2)
C11 0.044(3) 0.040(4) 0.028(3) 0.013(3) 0.014(3) -0.011(3)
C16 0.024(3) 0.016(2) 0.013(3) -0.001(2) 0.008(2) 0.000(2)
C15 0.025(3) 0.023(3) 0.013(3) -0.003(2) 0.008(2) 0.000(2)
C17 0.046(3) 0.023(3) 0.018(3) 0.001(2) 0.021(3) 0.003(2)
C2 0.014(2) 0.007(2) 0.027(3) -0.001(2) 0.008(2) -0.0025(18)
O10 0.042(2) 0.0160(18) 0.0112(18) -0.0025(15) 0.0067(16) -0.0029(15)
O4 0.040(2) 0.046(3) 0.025(2) 0.0019(19) -0.0034(18) 0.0208(19)
C7 0.017(2) 0.018(3) 0.019(3) 0.002(2) 0.001(2) 0.0005(19)
O6 0.037(2) 0.033(2) 0.019(2) 0.0001(16) -0.0059(17) -0.0109(17)
N3 0.018(2) 0.0117(19) 0.013(2) -0.0013(16) 0.0054(16) 0.0015(16)
C20 0.017(2) 0.015(2) 0.010(2) -0.0004(19) 0.0045(19) 0.0032(19)
C19 0.023(3) 0.010(2) 0.025(3) -0.001(2) 0.006(2) 0.0020(19)
C18 0.045(3) 0.018(3) 0.029(3) 0.006(2) 0.021(3) -0.003(2)
C21 0.011(2) 0.017(2) 0.015(2) -0.005(2) 0.0011(18) -0.0014(18)
O16 0.190(16) 0.100(11) 0.159(15) 0.044(10) 0.131(13) 0.026(10)

loop_
_atom_type_symbol
_atom_type_description
_atom_type_scat_dispersion_real
_atom_type_scat_dispersion_imag
_atom_type_scat_source
C C 0.0033 0.0016 'International Tables Vol C Tables 4.2.6.8 and 6.1.1.4'
H H 0.0000 0.0000 'International Tables Vol C Tables 4.2.6.8 and 6.1.1.4'
N N 0.0061 0.0033 'International Tables Vol C Tables 4.2.6.8 and 6.1.1.4'
O O 0.0106 0.0060 'International Tables Vol C Tables 4.2.6.8 and 6.1.1.4'
Eu Eu -0.1578 3.6682 'International Tables Vol C Tables 4.2.6.8 and 6.1.1.4'

loop_
_geom_angle_atom_site_label_1
_geom_angle_atom_site_label_2
_geom_angle_atom_site_label_3
_geom_angle
_geom_angle_site_symmetry_1
_geom_angle_site_symmetry_3
O11 Eu1 O5 85.10(11) . .
O11 Eu1 O1 78.90(10) . .
O5 Eu1 O1 77.28(11) . .
O11 Eu1 O7 140.92(10) . .
O5 Eu1 O7 124.51(10) . .
O1 Eu1 O7 83.46(11) . .
O11 Eu1 O3 130.15(10) . 3_657
O5 Eu1 O3 106.54(10) . 3_657
O1 Eu1 O3 150.54(10) . 3_657
O7 Eu1 O3 70.22(10) . 3_657
O11 Eu1 O3 84.50(10) . .
O5 Eu1 O3 154.35(11) . .
O1 Eu1 O3 123.29(10) . .
O7 Eu1 O3 76.54(10) . .
O3 Eu1 O3 64.04(11) 3_657 .
O11 Eu1 O13 70.82(10) . .
O5 Eu1 O13 73.23(11) . .
O1 Eu1 O13 138.96(11) . .
O7 Eu1 O13 137.09(10) . .
O3 Eu1 O13 67.09(10) 3_657 .
O3 Eu1 O13 81.21(10) . .
O11 Eu1 N2 140.70(11) . .
O5 Eu1 N2 62.79(11) . .
O1 Eu1 N2 72.65(11) . .
O7 Eu1 N2 61.84(11) . .
O3 Eu1 N2 83.11(10) 3_657 .
O3 Eu1 N2 133.96(11) . .
O13 Eu1 N2 115.99(11) . .
O11 Eu1 N1 70.01(11) . .
O5 Eu1 N1 135.21(11) . .
O1 Eu1 N1 62.09(11) . .
O7 Eu1 N1 70.92(10) . .
O3 Eu1 N1 118.04(10) 3_657 .
O3 Eu1 N1 61.25(10) . .
O13 Eu1 N1 127.25(11) . .
N2 Eu1 N1 116.73(12) . .
O11 Eu1 C7 129.89(11) . 3_657
O5 Eu1 C7 85.19(12) . 3_657
O1 Eu1 C7 145.01(11) . 3_657
O7 Eu1 C7 81.94(11) . 3_657
O3 Eu1 C7 21.35(11) 3_657 3_657
O3 Eu1 C7 83.64(11) . 3_657
O13 Eu1 C7 59.30(11) . 3_657
N2 Eu1 C7 72.41(11) . 3_657
N1 Eu1 C7 139.28(12) . 3_657
O11 Eu1 Eu1 108.87(7) . 3_657
O5 Eu1 Eu1 134.40(8) . 3_657
O1 Eu1 Eu1 146.84(8) . 3_657
O7 Eu1 Eu1 70.32(7) . 3_657
O3 Eu1 Eu1 32.04(7) 3_657 3_657
O3 Eu1 Eu1 32.00(6) . 3_657
O13 Eu1 Eu1 71.36(7) . 3_657
N2 Eu1 Eu1 109.81(8) . 3_657
N1 Eu1 Eu1 89.62(8) . 3_657
C7 Eu1 Eu1 52.09(9) 3_657 3_657
O9 Eu2 O2 100.99(14) . .
O9 Eu2 O8 84.52(14) . .
O2 Eu2 O8 153.08(13) . .
O9 Eu2 O10 160.98(12) . 4_565
O2 Eu2 O10 89.40(12) . 4_565
O8 Eu2 O10 93.42(12) . 4_565
O9 Eu2 O15 89.67(14) . .
O2 Eu2 O15 133.15(12) . .
O8 Eu2 O15 72.61(13) . .
O10 Eu2 O15 71.74(13) 4_565 .
O9 Eu2 O12 72.98(11) . .
O2 Eu2 O12 78.98(11) . .
O8 Eu2 O12 77.53(12) . .
O10 Eu2 O12 125.10(10) 4_565 .
O15 Eu2 O12 146.72(12) . .
O9 Eu2 O14 77.65(12) . .
O2 Eu2 O14 69.03(11) . .
O8 Eu2 O14 137.51(12) . .
O10 Eu2 O14 91.56(11) 4_565 .
O15 Eu2 O14 69.08(12) . .
O12 Eu2 O14 130.90(11) . .
O9 Eu2 N3 134.73(12) . 4_565
O2 Eu2 N3 77.51(12) . 4_565
O8 Eu2 N3 80.03(12) . 4_565
O10 Eu2 N3 62.87(11) 4_565 4_565
O15 Eu2 N3 124.69(13) . 4_565
O12 Eu2 N3 62.23(11) . 4_565
O14 Eu2 N3 138.02(11) . 4_565
Eu1 O13 H13A 113.7 . .
Eu1 O13 H13B 122.2 . .
H13A O13 H13B 107.8 . .
C1 O1 Eu1 125.9(3) . .
C14 O7 Eu1 122.6(3) . .
Eu2 O14 H14A 124.5 . .
Eu2 O14 H14B 123.6 . .
H14A O14 H14B 106.8 . .
C13 N2 C9 119.0(4) . .
C13 N2 Eu1 120.9(3) . .
C9 N2 Eu1 119.7(3) . .
C7 O3 Eu1 112.4(3) . 3_657
C7 O3 Eu1 125.9(3) . .
Eu1 O3 Eu1 115.95(11) 3_657 .
C21 O11 Eu1 136.3(3) 2_547 .
C8 O5 Eu1 126.8(3) . .
C1 O2 Eu2 141.0(3) . .
C2 N1 C6 118.2(4) . .
C2 N1 Eu1 119.7(3) . .
C6 N1 Eu1 121.8(3) . .
C21 O12 Eu2 124.1(3) 4_565 .
C14 O8 Eu2 167.0(3) 1_455 .
C15 O9 Eu2 162.9(3) . .
Eu2 O15 H15A 123.5 . .
Eu2 O15 H15B 125.4 . .
H15A O15 H15B 107.9 . .
O1 C1 O2 124.7(5) . .
O1 C1 C2 118.7(4) . .
O2 C1 C2 116.6(4) . .
N2 C13 C12 122.6(5) . .
N2 C13 C14 113.6(4) . .
C12 C13 C14 123.8(4) . .
N1 C6 C5 122.5(4) . .
N1 C6 C7 115.2(4) . .
C5 C6 C7 122.3(4) . .
N2 C9 C10 121.8(4) . .
N2 C9 C8 114.3(4) . .
C10 C9 C8 123.8(4) . .
O6 C8 O5 125.5(4) . .
O6 C8 C9 118.3(4) . .
O5 C8 C9 116.1(4) . .
C3 C4 C5 118.8(5) . .
C3 C4 H4 120.6 . .
C5 C4 H4 120.6 . .
C4 C3 C2 119.1(5) . .
C4 C3 H3 120.5 . .
C2 C3 H3 120.5 . .
O8 C14 O7 125.1(5) 1_655 .
O8 C14 C13 117.6(4) 1_655 .
O7 C14 C13 117.3(4) . .
C4 C5 C6 118.7(5) . .
C4 C5 H5 120.6 . .
C6 C5 H5 120.6 . .
C11 C10 C9 118.9(5) . .
C11 C10 H10 120.5 . .
C9 C10 H10 120.5 . .
C13 C12 C11 118.1(5) . .
C13 C12 H12 121.0 . .
C11 C12 H12 121.0 . .
C10 C11 C12 119.6(5) . .
C10 C11 H11 120.2 . .
C12 C11 H11 120.2 . .
N3 C16 C17 122.4(4) . .
N3 C16 C15 113.5(4) . .
C17 C16 C15 124.1(4) . .
O10 C15 O9 125.6(4) . .
O10 C15 C16 118.1(4) . .
O9 C15 C16 116.3(4) . .
C18 C17 C16 118.3(5) . .
C18 C17 H17 120.8 . .
C16 C17 H17 120.8 . .
N1 C2 C3 122.7(5) . .
N1 C2 C1 113.2(4) . .
C3 C2 C1 124.2(4) . .
C15 O10 Eu2 125.1(3) . 4_566
O4 C7 O3 124.7(4) . .
O4 C7 C6 119.5(4) . .
O3 C7 C6 115.7(4) . .
O4 C7 Eu1 81.9(3) . 3_657
O3 C7 Eu1 46.2(2) . 3_657
C6 C7 Eu1 150.9(3) . 3_657
C16 N3 C20 118.2(4) . .
C16 N3 Eu2 120.1(3) . 4_566
C20 N3 Eu2 121.4(3) . 4_566
N3 C20 C19 122.8(4) . .
N3 C20 C21 113.6(4) . .
C19 C20 C21 123.6(4) . .
C18 C19 C20 118.2(4) . .
C18 C19 H19 120.9 . .
C20 C19 H19 120.9 . .
C19 C18 C17 120.0(5) . .
C19 C18 H18 120.0 . .
C17 C18 H18 120.0 . .
O11 C21 O12 125.5(4) 2_557 4_566
O11 C21 C20 118.0(4) 2_557 .
O12 C21 C20 116.4(4) 4_566 .

loop_
_geom_bond_atom_site_label_1
_geom_bond_atom_site_label_2
_geom_bond_distance
_geom_bond_site_symmetry_2
Eu1 O11 2.443(3) .
Eu1 O5 2.444(3) .
Eu1 O1 2.473(3) .
Eu1 O7 2.528(3) .
Eu1 O3 2.551(3) 3_657
Eu1 O3 2.554(3) .
Eu1 O13 2.561(3) .
Eu1 N2 2.585(4) .
Eu1 N1 2.615(4) .
Eu1 C7 3.266(5) 3_657
Eu1 Eu1 4.3278(5) 3_657
Eu2 O9 2.334(3) .
Eu2 O2 2.347(3) .
Eu2 O8 2.377(3) .
Eu2 O10 2.458(3) 4_565
Eu2 O15 2.473(4) .
Eu2 O12 2.516(3) .
Eu2 O14 2.539(3) .
Eu2 N3 2.564(4) 4_565
O13 H13A 0.9700 .
O13 H13B 0.9700 .
O1 C1 1.232(6) .
O7 C14 1.251(5) .
O14 H14A 0.9700 .
O14 H14B 0.9700 .
N2 C13 1.329(6) .
N2 C9 1.337(6) .
O3 C7 1.286(6) .
O3 Eu1 2.551(3) 3_657
O11 C21 1.254(5) 2_547
O5 C8 1.258(6) .
O2 C1 1.278(5) .
N1 C2 1.334(5) .
N1 C6 1.338(6) .
O12 C21 1.259(5) 4_565
O8 C14 1.247(5) 1_455
O9 C15 1.260(6) .
O15 H15A 0.9700 .
O15 H15B 0.9700 .
C1 C2 1.507(7) .
C13 C12 1.378(7) .
C13 C14 1.511(7) .
C6 C5 1.385(6) .
C6 C7 1.506(6) .
C9 C10 1.377(7) .
C9 C8 1.515(6) .
C8 O6 1.242(6) .
C4 C3 1.376(8) .
C4 C5 1.382(7) .
C4 H4 0.9300 .
C3 C2 1.381(7) .
C3 H3 0.9300 .
C14 O8 1.247(5) 1_655
C5 H5 0.9300 .
C10 C11 1.373(8) .
C10 H10 0.9300 .
C12 C11 1.382(8) .
C12 H12 0.9300 .
C11 H11 0.9300 .
C16 N3 1.336(6) .
C16 C17 1.379(7) .
C16 C15 1.496(7) .
C15 O10 1.247(6) .
C17 C18 1.375(7) .
C17 H17 0.9300 .
O10 Eu2 2.458(3) 4_566
O4 C7 1.222(6) .
C7 Eu1 3.266(5) 3_657
N3 C20 1.338(6) .
N3 Eu2 2.564(4) 4_566
C20 C19 1.375(6) .
C20 C21 1.505(6) .
C19 C18 1.372(7) .
C19 H19 0.9300 .
C18 H18 0.9300 .
C21 O11 1.254(5) 2_557
C21 O12 1.259(5) 4_566

loop_
_geom_torsion_atom_site_label_1
_geom_torsion_atom_site_label_2
_geom_torsion_atom_site_label_3
_geom_torsion_atom_site_label_4
_geom_torsion
_geom_torsion_site_symmetry_1
_geom_torsion_site_symmetry_4
Eu1 O1 C1 O2 -177.4(3) . .
Eu1 O1 C1 C2 5.5(6) . .
Eu2 O2 C1 O1 91.1(6) . .
Eu2 O2 C1 C2 -91.7(6) . .
C9 N2 C13 C12 -0.4(7) . .
Eu1 N2 C13 C12 172.5(4) . .
C9 N2 C13 C14 -178.6(4) . .
Eu1 N2 C13 C14 -5.7(5) . .
C2 N1 C6 C5 -0.9(7) . .
Eu1 N1 C6 C5 -174.5(3) . .
C2 N1 C6 C7 177.5(4) . .
Eu1 N1 C6 C7 3.9(5) . .
C13 N2 C9 C10 -0.2(7) . .
Eu1 N2 C9 C10 -173.3(4) . .
C13 N2 C9 C8 175.8(4) . .
Eu1 N2 C9 C8 2.7(5) . .
Eu1 O5 C8 O6 -176.0(4) . .
Eu1 O5 C8 C9 7.1(6) . .
N2 C9 C8 O6 176.8(4) . .
C10 C9 C8 O6 -7.3(7) . .
N2 C9 C8 O5 -6.1(6) . .
C10 C9 C8 O5 169.9(5) . .
C5 C4 C3 C2 -0.6(8) . .
Eu1 O7 C14 O8 -158.1(4) . 1_655
Eu1 O7 C14 C13 22.3(5) . .
N2 C13 C14 O8 170.1(4) . 1_655
C12 C13 C14 O8 -8.1(7) . 1_655
N2 C13 C14 O7 -10.3(6) . .
C12 C13 C14 O7 171.5(4) . .
C3 C4 C5 C6 -0.4(8) . .
N1 C6 C5 C4 1.2(7) . .
C7 C6 C5 C4 -177.0(5) . .
N2 C9 C10 C11 0.3(8) . .
C8 C9 C10 C11 -175.3(5) . .
N2 C13 C12 C11 1.0(8) . .
C14 C13 C12 C11 179.0(5) . .
C9 C10 C11 C12 0.3(8) . .
C13 C12 C11 C10 -0.9(8) . .
Eu2 O9 C15 O10 -36.7(15) . .
Eu2 O9 C15 C16 142.6(10) . .
N3 C16 C15 O10 -5.2(6) . .
C17 C16 C15 O10 174.0(5) . .
N3 C16 C15 O9 175.4(4) . .
C17 C16 C15 O9 -5.4(7) . .
N3 C16 C17 C18 0.6(8) . .
C15 C16 C17 C18 -178.5(5) . .
C6 N1 C2 C3 -0.2(6) . .
Eu1 N1 C2 C3 173.5(4) . .
C6 N1 C2 C1 -179.9(4) . .
Eu1 N1 C2 C1 -6.1(5) . .
C4 C3 C2 N1 1.0(7) . .
C4 C3 C2 C1 -179.4(5) . .
O1 C1 C2 N1 0.9(6) . .
O2 C1 C2 N1 -176.5(4) . .
O1 C1 C2 C3 -178.8(4) . .
O2 C1 C2 C3 3.9(7) . .
O9 C15 O10 Eu2 -179.9(4) . 4_566
C16 C15 O10 Eu2 0.8(6) . 4_566
Eu1 O3 C7 O4 -25.7(6) 3_657 .
Eu1 O3 C7 O4 -177.8(4) . .
Eu1 O3 C7 C6 151.8(3) 3_657 .
Eu1 O3 C7 C6 -0.2(5) . .
Eu1 O3 C7 Eu1 -152.1(4) . 3_657
N1 C6 C7 O4 175.3(4) . .
C5 C6 C7 O4 -6.3(7) . .
N1 C6 C7 O3 -2.4(6) . .
C5 C6 C7 O3 176.0(4) . .
N1 C6 C7 Eu1 42.1(8) . 3_657
C5 C6 C7 Eu1 -139.5(5) . 3_657
C17 C16 N3 C20 1.5(7) . .
C15 C16 N3 C20 -179.3(4) . .
C17 C16 N3 Eu2 -172.2(4) . 4_566
C15 C16 N3 Eu2 7.0(5) . 4_566
C16 N3 C20 C19 -2.7(7) . .
Eu2 N3 C20 C19 170.8(3) 4_566 .
C16 N3 C20 C21 177.1(4) . .
Eu2 N3 C20 C21 -9.3(5) 4_566 .
N3 C20 C19 C18 1.8(7) . .
C21 C20 C19 C18 -178.0(4) . .
C20 C19 C18 C17 0.4(8) . .
C16 C17 C18 C19 -1.6(8) . .
N3 C20 C21 O11 -160.7(4) . 2_557
C19 C20 C21 O11 19.2(6) . 2_557
N3 C20 C21 O12 16.7(6) . 4_566
C19 C20 C21 O12 -163.5(4) . 4_566
